data_4037050
loop_
_publ_author_name
'Le Guen, Clothilde'
'Tran Do, Minh-Loan'
'Chardon, Aur\'elien'
'Lebargy, Cyril'
'Lohier, Jean-Fran\,cois'
'Pfund, Emmanuel'
'Lequeux, Thierry'

_publ_section_title
;
 Access to Fluoropyrrolidines by Intramolecular Aza-Michael Addition
 Reaction.
;
_journal_issue 15
_journal_name_full 'The Journal of organic chemistry'
_journal_page_first 6714
_journal_page_last 6720
_journal_paper_doi 10.1021/acs.joc.6b01363
_journal_volume 81
_journal_year 2016
_chemical_formula_moiety 'C19 H19 F N2 O2 S2'
_chemical_formula_sum 'C19 H19 F N2 O2 S2'
_chemical_formula_weight 390.48
_chemical_melting_point 355
_chemical_name_systematic 2-[(Fluoro-2-benzothiazolylsulfonyl)-ethyl]-1-benzylpyrrolidine
_space_group_crystal_system monoclinic
_space_group_IT_number 14
_space_group_name_Hall '-P 2ybc'
_space_group_name_H-M_alt 'P 1 21/c 1'
_atom_sites_solution_hydrogens geom
_audit_creation_method SHELXL-2014/7
_cell_angle_alpha 90
_cell_angle_beta 106.3530(10)
_cell_angle_gamma 90
_cell_formula_units_Z 4
_cell_length_a 12.6636(3)
_cell_length_b 15.0363(3)
_cell_length_c 10.1827(2)
_cell_measurement_reflns_used 9976
_cell_measurement_temperature 291(2)
_cell_measurement_theta_max 32.11
_cell_measurement_theta_min 2.49
_cell_volume 1860.49(7)
_computing_cell_refinement 'Bruker SAINT'
_computing_data_collection 'Bruker APEX2'
_computing_data_reduction 'Bruker SAINT'
_computing_molecular_graphics 'Bruker SHELXTL'
_computing_publication_material 'Bruker SHELXTL'
_computing_structure_refinement 'SHELXL-2014 (Sheldrick 2014)'
_computing_structure_solution 'SHELXS-97 (Sheldrick 2008)'
_diffrn_ambient_temperature 291(2)
_diffrn_measured_fraction_theta_full 0.998
_diffrn_measured_fraction_theta_max 0.995
_diffrn_measurement_device_type 'Bruker APEX-II CCD'
_diffrn_measurement_method '\f and \w scans'
_diffrn_radiation_type MoK\a
_diffrn_radiation_wavelength 0.71073
_diffrn_reflns_av_R_equivalents 0.0308
_diffrn_reflns_av_unetI/netI 0.0217
_diffrn_reflns_Laue_measured_fraction_full 0.998
_diffrn_reflns_Laue_measured_fraction_max 0.995
_diffrn_reflns_limit_h_max 19
_diffrn_reflns_limit_h_min -19
_diffrn_reflns_limit_k_max 23
_diffrn_reflns_limit_k_min -23
_diffrn_reflns_limit_l_max 15
_diffrn_reflns_limit_l_min -15
_diffrn_reflns_number 40928
_diffrn_reflns_point_group_measured_fraction_full 0.998
_diffrn_reflns_point_group_measured_fraction_max 0.995
_diffrn_reflns_theta_full 25.242
_diffrn_reflns_theta_max 33.242
_diffrn_reflns_theta_min 2.486
_exptl_absorpt_coefficient_mu 0.312
_exptl_absorpt_correction_type none
_exptl_crystal_colour colourless
_exptl_crystal_density_diffrn 1.394
_exptl_crystal_description block
_exptl_crystal_F_000 816
_exptl_crystal_size_max 0.42
_exptl_crystal_size_mid 0.40
_exptl_crystal_size_min 0.35
_refine_diff_density_max 0.372
_refine_diff_density_min -0.251
_refine_diff_density_rms 0.047
_refine_ls_extinction_method none
_refine_ls_goodness_of_fit_ref 1.034
_refine_ls_hydrogen_treatment constr
_refine_ls_matrix_type full
_refine_ls_number_parameters 235
_refine_ls_number_reflns 7119
_refine_ls_number_restraints 0
_refine_ls_restrained_S_all 1.034
_refine_ls_R_factor_all 0.0664
_refine_ls_R_factor_gt 0.0456
_refine_ls_shift/su_max 0.001
_refine_ls_shift/su_mean 0.000
_refine_ls_structure_factor_coef Fsqd
_refine_ls_weighting_details 'w=1/[\s^2^(Fo^2^)+(0.0645P)^2^+0.4271P] where P=(Fo^2^+2Fc^2^)/3'
_refine_ls_weighting_scheme calc
_refine_ls_wR_factor_gt 0.1204
_refine_ls_wR_factor_ref 0.1376
_reflns_Friedel_coverage 0.000
_reflns_number_gt 5193
_reflns_number_total 7119
_reflns_threshold_expression 'I > 2\s(I)'
_cod_data_source_file jo6b01363_si_001.cif
_cod_data_source_block leguen1
_cod_original_sg_symbol_H-M 'P 21/c'
_cod_database_code 4037050
_shelx_shelxl_version_number 2014/7
_shelx_space_group_comment
;
The symmetry employed for this shelxl refinement is uniquely defined
by the following loop, which should always be used as a source of
symmetry information in preference to the above space-group names.
They are only intended as comments.
;

loop_
_space_group_symop_operation_xyz
'x, y, z'
'-x, y+1/2, -z+1/2'
'-x, -y, -z'
'x, -y-1/2, z-1/2'

loop_
_atom_site_label
_atom_site_type_symbol
_atom_site_fract_x
_atom_site_fract_y
_atom_site_fract_z
_atom_site_U_iso_or_equiv
_atom_site_adp_type
_atom_site_occupancy
_atom_site_site_symmetry_order
_atom_site_calc_flag
_atom_site_refinement_flags_posn
_atom_site_refinement_flags_adp
S1 S 0.78329(3) 0.16427(3) 0.56506(4) 0.04786(11) Uani 1 1 d . .
S2 S 0.95959(3) 0.13424(2) 0.83449(5) 0.05465(12) Uani 1 1 d . .
F1 F 0.64740(8) 0.18757(9) 0.70642(10) 0.0652(3) Uani 1 1 d . .
N1 N 0.47414(8) 0.26578(7) 0.47573(12) 0.0379(2) Uani 1 1 d . .
N2 N 0.91776(9) 0.28734(8) 0.71395(13) 0.0431(2) Uani 1 1 d . .
O2 O 0.77566(11) 0.07091(8) 0.58786(18) 0.0789(4) Uani 1 1 d . .
O1 O 0.79771(10) 0.19662(12) 0.43994(14) 0.0766(4) Uani 1 1 d . .
C14 C 0.99878(10) 0.30166(9) 0.83514(15) 0.0420(3) Uani 1 1 d . .
C2 C 0.56380(10) 0.20591(8) 0.46661(14) 0.0383(2) Uani 1 1 d . .
H2 H 0.5834 0.2180 0.3818 0.046 Uiso 1 1 calc R U
C7 C 0.39272(11) 0.41623(8) 0.43263(15) 0.0408(3) Uani 1 1 d . .
C1 C 0.66342(10) 0.22067(8) 0.58807(15) 0.0397(3) Uani 1 1 d . .
H1 H 0.6786 0.2846 0.5990 0.048 Uiso 1 1 calc R U
C13 C 0.89124(10) 0.20434(9) 0.70395(15) 0.0421(3) Uani 1 1 d . .
C15 C 1.03257(11) 0.22534(9) 0.91566(16) 0.0449(3) Uani 1 1 d . .
C12 C 0.33883(13) 0.47078(9) 0.32523(16) 0.0466(3) Uani 1 1 d . .
H12 H 0.3567 0.4677 0.2428 0.056 Uiso 1 1 calc R U
C8 C 0.36500(15) 0.42286(11) 0.55418(18) 0.0559(4) Uani 1 1 d . .
H8 H 0.4005 0.3870 0.6278 0.067 Uiso 1 1 calc R U
C6 C 0.48154(12) 0.35369(9) 0.41705(19) 0.0496(3) Uani 1 1 d . .
H6A H 0.4760 0.3471 0.3206 0.059 Uiso 1 1 calc R U
H6B H 0.5529 0.3794 0.4616 0.059 Uiso 1 1 calc R U
C11 C 0.25817(14) 0.53026(10) 0.33872(18) 0.0544(4) Uani 1 1 d . .
H11 H 0.2227 0.5665 0.2656 0.065 Uiso 1 1 calc R U
C5 C 0.37261(12) 0.21888(9) 0.40634(18) 0.0487(3) Uani 1 1 d . .
H5A H 0.3578 0.2225 0.3077 0.058 Uiso 1 1 calc R U
H5B H 0.3103 0.2429 0.4324 0.058 Uiso 1 1 calc R U
C19 C 1.04371(14) 0.38449(11) 0.88303(19) 0.0558(4) Uani 1 1 d . .
H19 H 1.0234 0.4353 0.8298 0.067 Uiso 1 1 calc R U
C16 C 1.10960(13) 0.23125(12) 1.04434(19) 0.0581(4) Uani 1 1 d . .
H16 H 1.1326 0.1808 1.0974 0.070 Uiso 1 1 calc R U
C10 C 0.23104(14) 0.53542(10) 0.4595(2) 0.0573(4) Uani 1 1 d . .
H10 H 0.1766 0.5745 0.4684 0.069 Uiso 1 1 calc R U
C3 C 0.51531(13) 0.11143(10) 0.4607(2) 0.0575(4) Uani 1 1 d . .
H3A H 0.5215 0.0802 0.3799 0.069 Uiso 1 1 calc R U
H3B H 0.5534 0.0775 0.5411 0.069 Uiso 1 1 calc R U
C9 C 0.28509(17) 0.48225(12) 0.5678(2) 0.0630(4) Uani 1 1 d . .
H9 H 0.2678 0.4862 0.6506 0.076 Uiso 1 1 calc R U
C18 C 1.11806(15) 0.38938(13) 1.0097(2) 0.0639(4) Uani 1 1 d . .
H18 H 1.1478 0.4443 1.0429 0.077 Uiso 1 1 calc R U
C4 C 0.39630(14) 0.12447(10) 0.4556(2) 0.0588(4) Uani 1 1 d . .
H4A H 0.3854 0.1168 0.5455 0.071 Uiso 1 1 calc R U
H4B H 0.3494 0.0829 0.3925 0.071 Uiso 1 1 calc R U
C17 C 1.15012(14) 0.31358(14) 1.0899(2) 0.0635(4) Uani 1 1 d . .
H17 H 1.2001 0.3190 1.1761 0.076 Uiso 1 1 calc R U

loop_
_atom_site_aniso_label
_atom_site_aniso_U_11
_atom_site_aniso_U_22
_atom_site_aniso_U_33
_atom_site_aniso_U_23
_atom_site_aniso_U_13
_atom_site_aniso_U_12
S1 0.03798(16) 0.04878(19) 0.0611(2) -0.01363(16) 0.02088(15) 0.00296(12)
S2 0.0511(2) 0.03858(17) 0.0742(3) 0.01252(17) 0.01758(19) 0.00460(13)
F1 0.0514(5) 0.1058(8) 0.0429(5) 0.0003(5) 0.0204(4) 0.0083(5)
N1 0.0361(5) 0.0294(4) 0.0504(6) 0.0024(4) 0.0157(4) 0.0024(3)
N2 0.0390(5) 0.0411(5) 0.0506(6) 0.0051(5) 0.0150(5) 0.0031(4)
O2 0.0613(7) 0.0424(6) 0.1276(13) -0.0263(7) 0.0177(8) 0.0058(5)
O1 0.0484(6) 0.1326(13) 0.0571(7) -0.0126(8) 0.0282(6) -0.0039(7)
C14 0.0346(5) 0.0426(6) 0.0514(7) 0.0078(6) 0.0164(5) 0.0028(5)
C2 0.0414(6) 0.0333(5) 0.0429(6) 0.0010(5) 0.0165(5) 0.0047(4)
C7 0.0416(6) 0.0299(5) 0.0524(7) 0.0022(5) 0.0156(5) 0.0009(4)
C1 0.0363(5) 0.0362(5) 0.0504(7) -0.0073(5) 0.0186(5) -0.0002(4)
C13 0.0347(5) 0.0408(6) 0.0545(8) 0.0028(6) 0.0186(5) 0.0047(4)
C15 0.0346(5) 0.0446(7) 0.0587(8) 0.0111(6) 0.0182(6) 0.0058(5)
C12 0.0559(8) 0.0379(6) 0.0462(7) -0.0008(5) 0.0144(6) 0.0049(5)
C8 0.0690(10) 0.0475(8) 0.0557(9) 0.0145(7) 0.0248(8) 0.0129(7)
C6 0.0483(7) 0.0348(6) 0.0725(10) 0.0127(6) 0.0283(7) 0.0067(5)
C11 0.0581(8) 0.0421(7) 0.0580(9) 0.0039(6) 0.0083(7) 0.0117(6)
C5 0.0402(6) 0.0434(7) 0.0606(9) -0.0032(6) 0.0111(6) 0.0009(5)
C19 0.0535(8) 0.0451(7) 0.0668(10) 0.0061(7) 0.0136(7) -0.0061(6)
C16 0.0422(7) 0.0672(10) 0.0640(10) 0.0197(8) 0.0134(7) 0.0079(7)
C10 0.0596(9) 0.0416(7) 0.0753(11) 0.0000(7) 0.0264(8) 0.0110(6)
C3 0.0496(8) 0.0324(6) 0.0801(11) -0.0076(7) 0.0015(8) 0.0007(5)
C9 0.0820(12) 0.0530(9) 0.0666(11) 0.0047(8) 0.0413(10) 0.0105(8)
C18 0.0517(8) 0.0628(10) 0.0739(12) -0.0025(9) 0.0122(8) -0.0127(7)
C4 0.0527(8) 0.0398(7) 0.0803(12) -0.0010(7) 0.0129(8) -0.0086(6)
C17 0.0418(7) 0.0834(12) 0.0608(10) 0.0050(9) 0.0071(7) -0.0038(8)

loop_
_atom_type_symbol
_atom_type_description
_atom_type_scat_dispersion_real
_atom_type_scat_dispersion_imag
_atom_type_scat_source
C C 0.0033 0.0016 'International Tables Vol C Tables 4.2.6.8 and 6.1.1.4'
H H 0.0000 0.0000 'International Tables Vol C Tables 4.2.6.8 and 6.1.1.4'
N N 0.0061 0.0033 'International Tables Vol C Tables 4.2.6.8 and 6.1.1.4'
O O 0.0106 0.0060 'International Tables Vol C Tables 4.2.6.8 and 6.1.1.4'
F F 0.0171 0.0103 'International Tables Vol C Tables 4.2.6.8 and 6.1.1.4'
S S 0.1246 0.1234 'International Tables Vol C Tables 4.2.6.8 and 6.1.1.4'

loop_
_geom_angle_atom_site_label_1
_geom_angle_atom_site_label_2
_geom_angle_atom_site_label_3
_geom_angle
O1 S1 O2 120.83(10)
O1 S1 C13 109.49(7)
O2 S1 C13 106.04(8)
O1 S1 C1 106.22(8)
O2 S1 C1 109.95(7)
C13 S1 C1 102.93(6)
C13 S2 C15 88.22(7)
C5 N1 C6 112.75(12)
C5 N1 C2 105.27(10)
C6 N1 C2 112.77(10)
C13 N2 C14 109.45(12)
N2 C14 C19 125.25(13)
N2 C14 C15 114.92(13)
C19 C14 C15 119.78(14)
N1 C2 C1 109.81(10)
N1 C2 C3 105.07(11)
C1 C2 C3 113.44(11)
N1 C2 H2 109.5
C1 C2 H2 109.5
C3 C2 H2 109.5
C8 C7 C12 118.17(13)
C8 C7 C6 121.61(13)
C12 C7 C6 120.19(13)
F1 C1 C2 111.69(10)
F1 C1 S1 106.30(9)
C2 C1 S1 111.21(9)
F1 C1 H1 109.2
C2 C1 H1 109.2
S1 C1 H1 109.2
N2 C13 S2 117.87(11)
N2 C13 S1 121.15(11)
S2 C13 S1 120.90(8)
C16 C15 C14 120.81(15)
C16 C15 S2 129.54(12)
C14 C15 S2 109.54(11)
C7 C12 C11 120.98(14)
C7 C12 H12 119.5
C11 C12 H12 119.5
C7 C8 C9 120.88(15)
C7 C8 H8 119.6
C9 C8 H8 119.6
N1 C6 C7 112.61(11)
N1 C6 H6A 109.1
C7 C6 H6A 109.1
N1 C6 H6B 109.1
C7 C6 H6B 109.1
H6A C6 H6B 107.8
C10 C11 C12 120.08(15)
C10 C11 H11 120.0
C12 C11 H11 120.0
N1 C5 C4 103.17(12)
N1 C5 H5A 111.1
C4 C5 H5A 111.1
N1 C5 H5B 111.1
C4 C5 H5B 111.1
H5A C5 H5B 109.1
C18 C19 C14 118.75(16)
C18 C19 H19 120.6
C14 C19 H19 120.6
C17 C16 C15 118.06(16)
C17 C16 H16 121.0
C15 C16 H16 121.0
C11 C10 C9 119.50(15)
C11 C10 H10 120.2
C9 C10 H10 120.2
C4 C3 C2 105.36(11)
C4 C3 H3A 110.7
C2 C3 H3A 110.7
C4 C3 H3B 110.7
C2 C3 H3B 110.7
H3A C3 H3B 108.8
C10 C9 C8 120.38(16)
C10 C9 H9 119.8
C8 C9 H9 119.8
C19 C18 C17 121.19(17)
C19 C18 H18 119.4
C17 C18 H18 119.4
C3 C4 C5 103.74(13)
C3 C4 H4A 111.0
C5 C4 H4A 111.0
C3 C4 H4B 111.0
C5 C4 H4B 111.0
H4A C4 H4B 109.0
C16 C17 C18 121.38(17)
C16 C17 H17 119.3
C18 C17 H17 119.3

loop_
_geom_bond_atom_site_label_1
_geom_bond_atom_site_label_2
_geom_bond_distance
S1 O1 1.4228(14)
S1 O2 1.4305(14)
S1 C13 1.7729(15)
S1 C1 1.8107(12)
S2 C13 1.7260(14)
S2 C15 1.7273(16)
F1 C1 1.3707(17)
N1 C5 1.4622(18)
N1 C6 1.4645(17)
N1 C2 1.4722(15)
N2 C13 1.2889(17)
N2 C14 1.3817(19)
C14 C19 1.399(2)
C14 C15 1.4052(19)
C2 C1 1.5139(19)
C2 C3 1.5422(19)
C2 H2 0.9800
C7 C8 1.382(2)
C7 C12 1.384(2)
C7 C6 1.5084(18)
C1 H1 0.9800
C15 C16 1.399(2)
C12 C11 1.393(2)
C12 H12 0.9300
C8 C9 1.386(2)
C8 H8 0.9300
C6 H6A 0.9700
C6 H6B 0.9700
C11 C10 1.369(3)
C11 H11 0.9300
C5 C4 1.507(2)
C5 H5A 0.9700
C5 H5B 0.9700
C19 C18 1.368(3)
C19 H19 0.9300
C16 C17 1.370(3)
C16 H16 0.9300
C10 C9 1.378(3)
C10 H10 0.9300
C3 C4 1.506(2)
C3 H3A 0.9700
C3 H3B 0.9700
C9 H9 0.9300
C18 C17 1.394(3)
C18 H18 0.9300
C4 H4A 0.9700
C4 H4B 0.9700
C17 H17 0.9300

loop_
_geom_hbond_atom_site_label_D
_geom_hbond_atom_site_label_H
_geom_hbond_atom_site_label_A
_geom_hbond_distance_DH
_geom_hbond_distance_HA
_geom_hbond_distance_DA
_geom_hbond_angle_DHA
_geom_hbond_site_symmetry_A
C2 H2 F1 0.98 2.58 3.5050(16) 156.5 4_565
C2 H2 F1 0.98 2.58 3.5050(16) 156.5 4_565
